data_2232955
loop_
_publ_author_name
'Duo, De-Long'
'Ni, Cheng-Yan'
'Wen, Qing-Song'

_publ_section_title
;
 (2<i>R</i>,3<i>R</i>)-1-(4-Chlorophenyl)-2-[(<i>S</i>)-2-nitro-1-phenylethyl]-3-phenylpentan-1-one
;
_journal_coeditor_code SU2340
_journal_issue 12
_journal_name_full 'Acta Crystallographica Section E'
_journal_page_first o3495
_journal_paper_doi 10.1107/S1600536811050306
_journal_volume 67
_journal_year 2011
_chemical_formula_iupac 'C25 H24 Cl N O3'
_chemical_formula_moiety 'C25 H24 Cl N O3'
_chemical_formula_sum 'C25 H24 Cl N O3'
_chemical_formula_weight 421.90
_chemical_name_systematic
;
(2<i>R</i>,3<i>R</i>)-1-(4-Chlorophenyl)-2-[(<i>S</i>)-2-nitro-1-phenylethyl]-
3-phenylpentan-1-one
;
_space_group_IT_number 19
_symmetry_cell_setting orthorhombic
_symmetry_space_group_name_Hall 'P 2ac 2ab'
_symmetry_space_group_name_H-M 'P 21 21 21'
_atom_sites_solution_hydrogens geom
_atom_sites_solution_primary direct
_atom_sites_solution_secondary difmap
_audit_creation_method SHELXL-97
_cell_angle_alpha 90.00
_cell_angle_beta 90.00
_cell_angle_gamma 90.00
_cell_formula_units_Z 4
_cell_length_a 8.47000(10)
_cell_length_b 13.1515(2)
_cell_length_c 20.7060(2)
_cell_measurement_reflns_used 16354
_cell_measurement_temperature 293(2)
_cell_measurement_theta_max 69.7588
_cell_measurement_theta_min 3.3577
_cell_volume 2306.51(5)
_computing_cell_refinement 'CrysAlis PRO (Oxford Diffraction, 2009)'
_computing_data_collection 'CrysAlis PRO (Oxford Diffraction, 2009)'
_computing_data_reduction 'CrysAlis PRO (Oxford Diffraction, 2009)'
_computing_molecular_graphics 'OLEX2 (Dolomanov <i>et al.</i>, 2009)'
_computing_publication_material 'OLEX2 (Dolomanov <i>et al.</i>, 2009)'
_computing_structure_refinement 'SHELXL97 (Sheldrick, 2008)'
_computing_structure_solution 'SHELXS97 (Sheldrick, 2008)'
_diffrn_ambient_temperature 293(2)
_diffrn_detector_area_resol_mean 15.9149
_diffrn_measured_fraction_theta_full 0.990
_diffrn_measured_fraction_theta_max 0.990
_diffrn_measurement_device_type 'Gemini S Ultra Oxford Diffraction'
_diffrn_measurement_method '\w scans'
_diffrn_radiation_monochromator graphite
_diffrn_radiation_source 'fine-focus sealed tube'
_diffrn_radiation_type CuK\a
_diffrn_radiation_wavelength 1.54184
_diffrn_reflns_av_R_equivalents 0.0193
_diffrn_reflns_av_sigmaI/netI 0.0118
_diffrn_reflns_limit_h_max 10
_diffrn_reflns_limit_h_min -10
_diffrn_reflns_limit_k_max 16
_diffrn_reflns_limit_k_min -15
_diffrn_reflns_limit_l_max 25
_diffrn_reflns_limit_l_min -21
_diffrn_reflns_number 22729
_diffrn_reflns_theta_full 69.89
_diffrn_reflns_theta_max 69.89
_diffrn_reflns_theta_min 3.98
_exptl_absorpt_coefficient_mu 1.663
_exptl_absorpt_correction_T_max 0.6353
_exptl_absorpt_correction_T_min 0.5418
_exptl_absorpt_correction_type multi-scan
_exptl_absorpt_process_details
;
(CrysAlis PRO; Oxford Diffraction, 2009)
;
_exptl_crystal_colour colourless
_exptl_crystal_density_diffrn 1.215
_exptl_crystal_density_method 'not measured'
_exptl_crystal_description block
_exptl_crystal_F_000 888
_exptl_crystal_size_max 0.42
_exptl_crystal_size_mid 0.36
_exptl_crystal_size_min 0.30
_refine_diff_density_max 0.139
_refine_diff_density_min -0.246
_refine_ls_abs_structure_details 'Flack (1983), 1824 Friedel pairs'
_refine_ls_abs_structure_Flack -0.010(13)
_refine_ls_extinction_method none
_refine_ls_goodness_of_fit_ref 1.039
_refine_ls_hydrogen_treatment constr
_refine_ls_matrix_type full
_refine_ls_number_parameters 272
_refine_ls_number_reflns 4292
_refine_ls_number_restraints 0
_refine_ls_restrained_S_all 1.039
_refine_ls_R_factor_all 0.0358
_refine_ls_R_factor_gt 0.0349
_refine_ls_shift/su_max 0.001
_refine_ls_shift/su_mean 0.000
_refine_ls_structure_factor_coef Fsqd
_refine_ls_weighting_details 'calc w=1/[\s^2^(Fo^2^)+(0.0641P)^2^+0.1848P] where P=(Fo^2^+2Fc^2^)/3'
_refine_ls_weighting_scheme calc
_refine_ls_wR_factor_gt 0.0982
_refine_ls_wR_factor_ref 0.0993
_reflns_number_gt 4173
_reflns_number_total 4292
_reflns_threshold_expression I>2sigma(I)
_cod_data_source_file su2340.cif
_cod_data_source_block I
_cod_database_code 2232955
_cod_database_fobs_code 2232955

loop_
_symmetry_equiv_pos_site_id
_symmetry_equiv_pos_as_xyz
1 x,y,z
2 -x+1/2,-y,z+1/2
3 x+1/2,-y+1/2,-z
4 -x,y+1/2,-z+1/2

loop_
_atom_site_type_symbol
_atom_site_label
_atom_site_fract_x
_atom_site_fract_y
_atom_site_fract_z
_atom_site_U_iso_or_equiv
_atom_site_adp_type
_atom_site_calc_flag
_atom_site_refinement_flags
_atom_site_occupancy
_atom_site_symmetry_multiplicity
Cl Cl1 0.58917(6) 0.37368(4) 0.50249(2) 0.08473(17) Uani d . 1 1
O O1 0.50133(14) 0.00173(10) 0.28825(7) 0.0700(3) Uani d . 1 1
O O2 0.7782(3) -0.30696(14) 0.25735(12) 0.1277(8) Uani d . 1 1
O O3 0.9069(3) -0.23945(18) 0.18103(18) 0.1769(14) Uani d . 1 1
N N1 0.8118(2) -0.23648(13) 0.22259(12) 0.0826(5) Uani d . 1 1
C C1 0.5978(2) 0.28418(13) 0.44074(8) 0.0595(4) Uani d . 1 1
C C2 0.46287(19) 0.23354(13) 0.42310(7) 0.0565(4) Uani d . 1 1
H H2 0.3673 0.2482 0.4431 0.068 Uiso calc R 1 1
C C3 0.47066(18) 0.16045(12) 0.37513(7) 0.0509(3) Uani d . 1 1
H H3 0.3801 0.1251 0.3634 0.061 Uiso calc R 1 1
C C4 0.61302(18) 0.13951(11) 0.34438(7) 0.0495(3) Uani d . 1 1
C C5 0.7473(2) 0.19166(15) 0.36286(9) 0.0646(4) Uani d . 1 1
H H5 0.8430 0.1778 0.3427 0.078 Uiso calc R 1 1
C C6 0.7404(2) 0.26467(16) 0.41126(9) 0.0697(5) Uani d . 1 1
H H6 0.8308 0.2999 0.4236 0.084 Uiso calc R 1 1
C C7 0.61293(18) 0.05938(12) 0.29275(7) 0.0519(3) Uani d . 1 1
C C8 0.74862(17) 0.05223(12) 0.24430(7) 0.0499(3) Uani d . 1 1
H H8 0.8271 0.1037 0.2561 0.060 Uiso calc R 1 1
C C9 0.68287(19) 0.08030(12) 0.17641(8) 0.0544(3) Uani d . 1 1
H H9 0.5912 0.0368 0.1681 0.065 Uiso calc R 1 1
C C10 0.80251(19) 0.06096(12) 0.12331(7) 0.0528(3) Uani d . 1 1
C C11 0.7672(2) -0.00341(15) 0.07273(8) 0.0664(4) Uani d . 1 1
H H11 0.6694 -0.0355 0.0720 0.080 Uiso calc R 1 1
C C12 0.8725(3) -0.02151(18) 0.02330(10) 0.0846(6) Uani d . 1 1
H H12 0.8454 -0.0651 -0.0103 0.102 Uiso calc R 1 1
C C13 1.0170(3) 0.0248(2) 0.02388(11) 0.0923(7) Uani d . 1 1
H H13 1.0893 0.0123 -0.0090 0.111 Uiso calc R 1 1
C C14 1.0545(3) 0.0903(2) 0.07361(12) 0.0973(7) Uani d . 1 1
H H14 1.1523 0.1224 0.0740 0.117 Uiso calc R 1 1
C C15 0.9477(2) 0.10866(18) 0.12305(10) 0.0763(5) Uani d . 1 1
H H15 0.9740 0.1533 0.1562 0.092 Uiso calc R 1 1
C C16 0.6259(3) 0.19137(16) 0.17528(9) 0.0745(5) Uani d . 1 1
H H16A 0.5516 0.2017 0.2104 0.089 Uiso calc R 1 1
H H16B 0.7154 0.2359 0.1826 0.089 Uiso calc R 1 1
C C17 0.5474(3) 0.2207(2) 0.11228(12) 0.0983(7) Uani d . 1 1
H H17A 0.4587 0.1769 0.1046 0.148 Uiso calc R 1 1
H H17B 0.6218 0.2139 0.0776 0.148 Uiso calc R 1 1
H H17C 0.5119 0.2899 0.1147 0.148 Uiso calc R 1 1
C C18 0.83087(17) -0.05335(12) 0.24718(7) 0.0512(3) Uani d . 1 1
H H18 0.9132 -0.0522 0.2139 0.061 Uiso calc R 1 1
C C19 0.91484(19) -0.07057(11) 0.31084(7) 0.0529(3) Uani d . 1 1
C C20 1.0760(2) -0.05423(14) 0.31501(9) 0.0652(4) Uani d . 1 1
H H20 1.1310 -0.0316 0.2789 0.078 Uiso calc R 1 1
C C21 1.1568(3) -0.07107(16) 0.37241(12) 0.0809(6) Uani d . 1 1
H H21 1.2651 -0.0595 0.3743 0.097 Uiso calc R 1 1
C C22 1.0794(3) -0.10408(16) 0.42545(10) 0.0813(6) Uani d . 1 1
H H22 1.1345 -0.1166 0.4635 0.098 Uiso calc R 1 1
C C23 0.9185(3) -0.11912(17) 0.42302(9) 0.0825(6) Uani d . 1 1
H H23 0.8646 -0.1406 0.4597 0.099 Uiso calc R 1 1
C C24 0.8368(2) -0.10225(17) 0.36589(9) 0.0702(5) Uani d . 1 1
H H24 0.7282 -0.1124 0.3647 0.084 Uiso calc R 1 1
C C25 0.7198(2) -0.14079(12) 0.22928(9) 0.0595(4) Uani d . 1 1
H H25A 0.6401 -0.1489 0.2626 0.071 Uiso calc R 1 1
H H25B 0.6667 -0.1255 0.1889 0.071 Uiso calc R 1 1

loop_
_atom_site_aniso_label
_atom_site_aniso_U_11
_atom_site_aniso_U_22
_atom_site_aniso_U_33
_atom_site_aniso_U_12
_atom_site_aniso_U_13
_atom_site_aniso_U_23
Cl1 0.0818(3) 0.0920(3) 0.0804(3) 0.0158(3) -0.0070(2) -0.0388(2)
O1 0.0573(6) 0.0679(7) 0.0848(8) -0.0145(6) 0.0197(6) -0.0212(6)
O2 0.173(2) 0.0687(10) 0.1411(17) 0.0274(12) -0.0380(16) 0.0015(11)
O3 0.1117(16) 0.1051(15) 0.314(4) 0.0056(12) 0.093(2) -0.073(2)
N1 0.0698(10) 0.0618(10) 0.1162(14) 0.0089(8) -0.0152(10) -0.0261(10)
C1 0.0637(9) 0.0612(9) 0.0537(8) 0.0092(8) -0.0010(7) -0.0099(7)
C2 0.0540(8) 0.0620(8) 0.0536(8) 0.0105(7) 0.0070(6) -0.0017(7)
C3 0.0480(7) 0.0555(8) 0.0493(7) 0.0025(6) 0.0041(6) 0.0031(6)
C4 0.0502(7) 0.0518(7) 0.0465(7) 0.0006(6) 0.0057(6) -0.0005(6)
C5 0.0518(8) 0.0776(11) 0.0645(9) -0.0060(8) 0.0100(7) -0.0164(8)
C6 0.0586(9) 0.0806(12) 0.0698(10) -0.0073(9) 0.0011(8) -0.0215(9)
C7 0.0490(7) 0.0529(7) 0.0539(7) -0.0023(6) 0.0069(6) -0.0027(6)
C8 0.0467(7) 0.0538(7) 0.0493(7) -0.0039(6) 0.0071(6) -0.0063(6)
C9 0.0505(7) 0.0588(8) 0.0540(8) 0.0016(6) 0.0059(6) -0.0044(7)
C10 0.0554(8) 0.0547(8) 0.0481(7) 0.0027(7) 0.0048(6) -0.0021(6)
C11 0.0731(10) 0.0700(10) 0.0561(9) -0.0023(9) -0.0004(8) -0.0106(8)
C12 0.1079(17) 0.0870(13) 0.0590(10) 0.0122(12) 0.0094(11) -0.0191(9)
C13 0.0968(16) 0.1098(17) 0.0703(12) 0.0169(13) 0.0332(12) -0.0050(12)
C14 0.0749(13) 0.129(2) 0.0881(14) -0.0200(13) 0.0292(11) -0.0019(14)
C15 0.0699(10) 0.0919(14) 0.0670(10) -0.0222(10) 0.0142(9) -0.0140(10)
C16 0.0882(13) 0.0710(11) 0.0642(10) 0.0241(10) 0.0141(9) 0.0008(8)
C17 0.1010(17) 0.1026(17) 0.0914(15) 0.0363(14) -0.0009(13) 0.0153(13)
C18 0.0470(7) 0.0555(8) 0.0511(7) -0.0004(6) 0.0059(6) -0.0062(6)
C19 0.0539(8) 0.0496(7) 0.0553(8) -0.0017(6) 0.0004(6) -0.0061(6)
C20 0.0575(9) 0.0636(9) 0.0745(10) -0.0104(8) -0.0033(8) 0.0006(8)
C21 0.0746(12) 0.0727(12) 0.0954(15) -0.0100(10) -0.0249(11) -0.0021(11)
C22 0.1026(15) 0.0691(11) 0.0723(11) 0.0028(11) -0.0278(11) -0.0100(9)
C23 0.1092(16) 0.0836(13) 0.0548(9) 0.0021(13) 0.0032(10) 0.0032(9)
C24 0.0649(10) 0.0858(12) 0.0597(9) -0.0035(9) 0.0063(8) 0.0015(9)
C25 0.0562(8) 0.0541(8) 0.0680(9) 0.0028(7) -0.0036(7) -0.0117(7)

loop_
_atom_type_symbol
_atom_type_description
_atom_type_scat_dispersion_real
_atom_type_scat_dispersion_imag
_atom_type_scat_source
C C 0.0181 0.0091 'International Tables Vol C Tables 4.2.6.8 and 6.1.1.4'
H H 0.0000 0.0000 'International Tables Vol C Tables 4.2.6.8 and 6.1.1.4'
Cl Cl 0.3639 0.7018 'International Tables Vol C Tables 4.2.6.8 and 6.1.1.4'
N N 0.0311 0.0180 'International Tables Vol C Tables 4.2.6.8 and 6.1.1.4'
O O 0.0492 0.0322 'International Tables Vol C Tables 4.2.6.8 and 6.1.1.4'

loop_
_geom_angle_atom_site_label_1
_geom_angle_atom_site_label_2
_geom_angle_atom_site_label_3
_geom_angle
O3 N1 O2 124.8(2)
O3 N1 C25 117.0(2)
O2 N1 C25 118.1(2)
C2 C1 C6 121.45(14)
C2 C1 Cl1 119.29(12)
C6 C1 Cl1 119.25(14)
C1 C2 C3 119.24(14)
C1 C2 H2 120.4
C3 C2 H2 120.4
C2 C3 C4 120.49(14)
C2 C3 H3 119.8
C4 C3 H3 119.8
C5 C4 C3 119.23(13)
C5 C4 C7 123.09(13)
C3 C4 C7 117.67(13)
C4 C5 C6 120.54(16)
C4 C5 H5 119.7
C6 C5 H5 119.7
C1 C6 C5 119.03(17)
C1 C6 H6 120.5
C5 C6 H6 120.5
O1 C7 C4 119.54(13)
O1 C7 C8 119.74(13)
C4 C7 C8 120.68(13)
C7 C8 C18 111.51(12)
C7 C8 C9 108.01(12)
C18 C8 C9 114.01(12)
C7 C8 H8 107.7
C18 C8 H8 107.7
C9 C8 H8 107.7
C10 C9 C16 110.97(14)
C10 C9 C8 112.08(12)
C16 C9 C8 110.56(14)
C10 C9 H9 107.7
C16 C9 H9 107.7
C8 C9 H9 107.7
C11 C10 C15 117.99(16)
C11 C10 C9 120.55(15)
C15 C10 C9 121.44(15)
C12 C11 C10 121.95(19)
C12 C11 H11 119.0
C10 C11 H11 119.0
C13 C12 C11 119.7(2)
C13 C12 H12 120.1
C11 C12 H12 120.1
C12 C13 C14 119.41(19)
C12 C13 H13 120.3
C14 C13 H13 120.3
C13 C14 C15 120.6(2)
C13 C14 H14 119.7
C15 C14 H14 119.7
C10 C15 C14 120.29(19)
C10 C15 H15 119.9
C14 C15 H15 119.9
C17 C16 C9 113.12(18)
C17 C16 H16A 109.0
C9 C16 H16A 109.0
C17 C16 H16B 109.0
C9 C16 H16B 109.0
H16A C16 H16B 107.8
C16 C17 H17A 109.5
C16 C17 H17B 109.5
H17A C17 H17B 109.5
C16 C17 H17C 109.5
H17A C17 H17C 109.5
H17B C17 H17C 109.5
C19 C18 C25 112.75(14)
C19 C18 C8 112.17(12)
C25 C18 C8 112.71(13)
C19 C18 H18 106.2
C25 C18 H18 106.2
C8 C18 H18 106.2
C24 C19 C20 117.82(16)
C24 C19 C18 122.57(15)
C20 C19 C18 119.61(15)
C19 C20 C21 120.96(19)
C19 C20 H20 119.5
C21 C20 H20 119.5
C22 C21 C20 120.5(2)
C22 C21 H21 119.7
C20 C21 H21 119.7
C21 C22 C23 119.76(19)
C21 C22 H22 120.1
C23 C22 H22 120.1
C22 C23 C24 120.1(2)
C22 C23 H23 120.0
C24 C23 H23 120.0
C19 C24 C23 120.83(19)
C19 C24 H24 119.6
C23 C24 H24 119.6
N1 C25 C18 109.64(14)
N1 C25 H25A 109.7
C18 C25 H25A 109.7
N1 C25 H25B 109.7
C18 C25 H25B 109.7
H25A C25 H25B 108.2

loop_
_geom_bond_atom_site_label_1
_geom_bond_atom_site_label_2
_geom_bond_distance
Cl1 C1 1.7393(15)
O1 C7 1.2153(19)
O2 N1 1.208(3)
O3 N1 1.180(3)
N1 C25 1.487(2)
C1 C2 1.372(3)
C1 C6 1.378(3)
C2 C3 1.384(2)
C2 H2 0.9300
C3 C4 1.391(2)
C3 H3 0.9300
C4 C5 1.382(2)
C4 C7 1.501(2)
C5 C6 1.389(3)
C5 H5 0.9300
C6 H6 0.9300
C7 C8 1.5285(19)
C8 C18 1.555(2)
C8 C9 1.556(2)
C8 H8 0.9800
C9 C10 1.517(2)
C9 C16 1.539(2)
C9 H9 0.9800
C10 C11 1.379(2)
C10 C15 1.381(2)
C11 C12 1.378(3)
C11 H11 0.9300
C12 C13 1.367(4)
C12 H12 0.9300
C13 C14 1.379(4)
C13 H13 0.9300
C14 C15 1.387(3)
C14 H14 0.9300
C15 H15 0.9300
C16 C17 1.514(3)
C16 H16A 0.9700
C16 H16B 0.9700
C17 H17A 0.9600
C17 H17B 0.9600
C17 H17C 0.9600
C18 C19 1.515(2)
C18 C25 1.531(2)
C18 H18 0.9800
C19 C24 1.382(2)
C19 C20 1.385(2)
C20 C21 1.389(3)
C20 H20 0.9300
C21 C22 1.351(3)
C21 H21 0.9300
C22 C23 1.378(4)
C22 H22 0.9300
C23 C24 1.388(3)
C23 H23 0.9300
C24 H24 0.9300
C25 H25A 0.9700
C25 H25B 0.9700

loop_
_geom_hbond_atom_site_label_D
_geom_hbond_atom_site_label_H
_geom_hbond_atom_site_label_A
_geom_hbond_site_symmetry_A
_geom_hbond_distance_DH
_geom_hbond_distance_HA
_geom_hbond_distance_DA
_geom_hbond_angle_DHA
_geom_hbond_publ_flag
C5 H5 O3 4_755 0.93 2.43 3.198(5) 140 yes
C12 H12 CgA 2_654 0.93 2.82 3.691(4) 157 yes

loop_
_geom_torsion_atom_site_label_1
_geom_torsion_atom_site_label_2
_geom_torsion_atom_site_label_3
_geom_torsion_atom_site_label_4
_geom_torsion
C6 C1 C2 C3 0.7(3)
Cl1 C1 C2 C3 -178.32(12)
C1 C2 C3 C4 -1.0(2)
C2 C3 C4 C5 0.8(2)
C2 C3 C4 C7 -179.95(14)
C3 C4 C5 C6 -0.4(3)
C7 C4 C5 C6 -179.60(17)
C2 C1 C6 C5 -0.3(3)
Cl1 C1 C6 C5 178.72(16)
C4 C5 C6 C1 0.2(3)
C5 C4 C7 O1 164.28(18)
C3 C4 C7 O1 -14.9(2)
C5 C4 C7 C8 -18.1(2)
C3 C4 C7 C8 162.74(14)
O1 C7 C8 C18 -61.3(2)
C4 C7 C8 C18 121.03(15)
O1 C7 C8 C9 64.69(19)
C4 C7 C8 C9 -112.95(15)
C7 C8 C9 C10 -171.81(13)
C18 C8 C9 C10 -47.28(18)
C7 C8 C9 C16 63.81(17)
C18 C8 C9 C16 -171.65(14)
C16 C9 C10 C11 -113.53(19)
C8 C9 C10 C11 122.32(17)
C16 C9 C10 C15 64.8(2)
C8 C9 C10 C15 -59.3(2)
C15 C10 C11 C12 0.7(3)
C9 C10 C11 C12 179.12(18)
C10 C11 C12 C13 0.3(4)
C11 C12 C13 C14 -0.9(4)
C12 C13 C14 C15 0.5(4)
C11 C10 C15 C14 -1.0(3)
C9 C10 C15 C14 -179.4(2)
C13 C14 C15 C10 0.4(4)
C10 C9 C16 C17 60.0(2)
C8 C9 C16 C17 -174.97(18)
C7 C8 C18 C19 -66.22(16)
C9 C8 C18 C19 171.13(12)
C7 C8 C18 C25 62.33(17)
C9 C8 C18 C25 -60.31(17)
C25 C18 C19 C24 -47.1(2)
C8 C18 C19 C24 81.41(19)
C25 C18 C19 C20 132.96(16)
C8 C18 C19 C20 -98.51(16)
C24 C19 C20 C21 1.2(3)
C18 C19 C20 C21 -178.86(17)
C19 C20 C21 C22 0.1(3)
C20 C21 C22 C23 -1.4(3)
C21 C22 C23 C24 1.2(3)
C20 C19 C24 C23 -1.4(3)
C18 C19 C24 C23 178.72(17)
C22 C23 C24 C19 0.2(3)
O3 N1 C25 C18 -63.7(3)
O2 N1 C25 C18 120.2(2)
C19 C18 C25 N1 -60.96(19)
C8 C18 C25 N1 170.79(16)
